data_4080348
loop_
_publ_author_name
'Edelmann, Anja'
'Lorenz, Volker'
'Hrib, Cristian G.'
'Hilfert, Liane'
'Blaurock, Steffen'
'Edelmann, Frank T.'

_publ_section_title
;
 Steric Effects in Lanthanide Sandwich Complexes Containing Bulky
 Cyclooctatetraenyl Ligands
;
_journal_issue 5
_journal_name_full Organometallics
_journal_page_first 1435
_journal_paper_doi 10.1021/om3010993
_journal_volume 32
_journal_year 2013
_chemical_formula_sum 'C44 H80 Li Nd O4 Si4'
_chemical_formula_weight 936.62
_chemical_name_systematic
; 
 ? 
;
_space_group_IT_number 2
_symmetry_cell_setting triclinic
_symmetry_space_group_name_Hall '-P 1'
_symmetry_space_group_name_H-M 'P -1'
_atom_sites_solution_hydrogens geom
_atom_sites_solution_primary direct
_atom_sites_solution_secondary difmap
_audit_creation_method SHELXL-97
_cell_angle_alpha 87.119(2)
_cell_angle_beta 81.867(2)
_cell_angle_gamma 78.888(2)
_cell_formula_units_Z 2
_cell_length_a 11.3988(2)
_cell_length_b 11.7195(2)
_cell_length_c 19.5981(4)
_cell_measurement_reflns_used 81005
_cell_measurement_temperature 153(2)
_cell_measurement_theta_max 30.86
_cell_measurement_theta_min 2.30
_cell_volume 2542.44(8)
_computing_cell_refinement 'STOE X-AREA'
_computing_data_collection 'STOE X-AREA'
_computing_data_reduction 'STOE X-RED'
_computing_molecular_graphics 'Bruker SHELXTL v5.1(Bruker, 1998)'
_computing_publication_material 'Bruker SHELXTL v5.1(Bruker, 1998)'
_computing_structure_refinement 'SHELXL-97 (Sheldrick, 1997)'
_computing_structure_solution 'SHELXS-97 (Sheldrick, 1990)'
_diffrn_ambient_temperature 153(2)
_diffrn_detector_area_resol_mean 6.67
_diffrn_measured_fraction_theta_full 0.999
_diffrn_measured_fraction_theta_max 0.996
_diffrn_measurement_device_type 'STOE IPDS 2T'
_diffrn_measurement_method 'rotation method'
_diffrn_radiation_monochromator graphite
_diffrn_radiation_source 'fine-focus sealed tube'
_diffrn_radiation_type MoK\a
_diffrn_radiation_wavelength 0.71073
_diffrn_reflns_av_R_equivalents 0.0535
_diffrn_reflns_av_sigmaI/netI 0.0339
_diffrn_reflns_limit_h_max 16
_diffrn_reflns_limit_h_min -16
_diffrn_reflns_limit_k_max 16
_diffrn_reflns_limit_k_min -16
_diffrn_reflns_limit_l_max 27
_diffrn_reflns_limit_l_min -27
_diffrn_reflns_number 63150
_diffrn_reflns_theta_full 30.00
_diffrn_reflns_theta_max 30.50
_diffrn_reflns_theta_min 2.41
_exptl_absorpt_coefficient_mu 1.151
_exptl_absorpt_correction_T_max 0.8025
_exptl_absorpt_correction_T_min 0.5969
_exptl_absorpt_correction_type none
_exptl_crystal_colour green
_exptl_crystal_density_diffrn 1.223
_exptl_crystal_density_method 'not measured'
_exptl_crystal_description needle
_exptl_crystal_F_000 990
_exptl_crystal_size_max 0.50
_exptl_crystal_size_mid 0.20
_exptl_crystal_size_min 0.20
_refine_diff_density_max 1.202
_refine_diff_density_min -1.159
_refine_diff_density_rms 0.066
_refine_ls_extinction_method none
_refine_ls_goodness_of_fit_ref 1.049
_refine_ls_hydrogen_treatment mixed
_refine_ls_matrix_type full
_refine_ls_number_parameters 716
_refine_ls_number_reflns 15441
_refine_ls_number_restraints 0
_refine_ls_restrained_S_all 1.049
_refine_ls_R_factor_all 0.0358
_refine_ls_R_factor_gt 0.0292
_refine_ls_shift/su_max 0.002
_refine_ls_shift/su_mean 0.000
_refine_ls_structure_factor_coef Fsqd
_refine_ls_weighting_details 'calc w=1/[\s^2^(Fo^2^)+(0.0275P)^2^+1.0382P] where P=(Fo^2^+2Fc^2^)/3'
_refine_ls_weighting_scheme calc
_refine_ls_wR_factor_gt 0.0626
_refine_ls_wR_factor_ref 0.0644
_reflns_number_gt 13993
_reflns_number_total 15441
_reflns_threshold_expression >2sigma(I)
_cod_data_source_file om3010993_si_003.cif
_cod_data_source_block ip2
_cod_database_code 4080348

loop_
_symmetry_equiv_pos_as_xyz
'x, y, z'
'-x, -y, -z'

loop_
_atom_site_label
_atom_site_type_symbol
_atom_site_fract_x
_atom_site_fract_y
_atom_site_fract_z
_atom_site_U_iso_or_equiv
_atom_site_adp_type
_atom_site_occupancy
_atom_site_symmetry_multiplicity
_atom_site_calc_flag
_atom_site_refinement_flags
_atom_site_disorder_assembly
_atom_site_disorder_group
Nd1 Nd 0.600335(8) 0.530635(8) 0.733992(4) 0.01944(3) Uani 1 1 d . . .
Si1 Si 0.89125(5) 0.54132(5) 0.84729(3) 0.02909(10) Uani 1 1 d . . .
Si2 Si 0.72687(5) 0.29875(5) 0.56841(3) 0.03059(11) Uani 1 1 d . . .
Si3 Si 0.33472(5) 0.65128(5) 0.89936(3) 0.02810(10) Uani 1 1 d . . .
Si4 Si 0.73560(6) 0.81273(5) 0.62618(3) 0.03769(13) Uani 1 1 d . . .
Li1 Li 0.8419(3) -0.1026(3) 0.20866(18) 0.0337(7) Uani 1 1 d . A .
O1 O 0.83115(15) -0.22658(14) 0.27626(9) 0.0432(4) Uani 1 1 d . . .
C1L C 0.9020(2) -0.2329(2) 0.33239(14) 0.0493(6) Uani 1 1 d . . .
H1LA H 0.8906 -0.1561 0.3538 0.059 Uiso 1 1 calc R . .
H1LB H 0.9888 -0.2591 0.3160 0.059 Uiso 1 1 calc R . .
C2L C 0.8551(3) -0.3207(4) 0.38320(19) 0.0846(12) Uani 1 1 d . . .
H2LA H 0.9059 -0.3989 0.3762 0.102 Uiso 1 1 calc R . .
H2LB H 0.8548 -0.2978 0.4312 0.102 Uiso 1 1 calc R . .
C3L C 0.7364(5) -0.3205(5) 0.3699(2) 0.1007(16) Uani 1 1 d . . .
H3LA H 0.6777 -0.2620 0.3981 0.121 Uiso 1 1 calc R . .
H3LB H 0.7149 -0.3980 0.3806 0.121 Uiso 1 1 calc R . .
C4L C 0.7360(3) -0.2907(3) 0.29504(17) 0.0664(9) Uani 1 1 d . . .
H4LA H 0.7507 -0.3623 0.2678 0.080 Uiso 1 1 calc R . .
H4LB H 0.6574 -0.2430 0.2868 0.080 Uiso 1 1 calc R . .
O2 O 0.72588(15) -0.10242(14) 0.14603(9) 0.0432(4) Uani 1 1 d . . .
C5L C 0.6085(2) -0.0297(2) 0.15562(14) 0.0473(6) Uani 1 1 d . . .
H5LA H 0.6137 0.0498 0.1681 0.057 Uiso 1 1 calc R . .
H5LB H 0.5545 -0.0624 0.1923 0.057 Uiso 1 1 calc R . .
C6L C 0.5635(3) -0.0285(3) 0.08695(16) 0.0591(7) Uani 1 1 d . . .
H6LA H 0.4743 -0.0145 0.0924 0.071 Uiso 1 1 calc R . .
H6LB H 0.5924 0.0320 0.0555 0.071 Uiso 1 1 calc R . .
C7L C 0.6161(3) -0.1470(3) 0.06103(15) 0.0570(7) Uani 1 1 d . . .
H7LA H 0.6337 -0.1456 0.0101 0.068 Uiso 1 1 calc R . .
H7LB H 0.5603 -0.2014 0.0755 0.068 Uiso 1 1 calc R . .
C8L C 0.7298(3) -0.1817(3) 0.09284(17) 0.0638(9) Uani 1 1 d . . .
H8LA H 0.7360 -0.2620 0.1122 0.077 Uiso 1 1 calc R . .
H8LB H 0.8007 -0.1789 0.0577 0.077 Uiso 1 1 calc R . .
O3 O 1.00318(14) -0.10582(15) 0.16340(8) 0.0430(4) Uani 1 1 d . . .
C9L C 1.0412(11) -0.0846(10) 0.0957(6) 0.049(2) Uani 0.564(11) 1 d P A 1
H9L1 H 0.9990 -0.0074 0.0808 0.058 Uiso 0.564(11) 1 calc PR A 1
H9L2 H 1.0233 -0.1443 0.0668 0.058 Uiso 0.564(11) 1 calc PR A 1
C10L C 1.1787(5) -0.0881(6) 0.0877(3) 0.0539(17) Uani 0.564(11) 1 d P A 1
H10D H 1.2244 -0.1648 0.0716 0.065 Uiso 0.564(11) 1 calc PR A 1
H10E H 1.2022 -0.0267 0.0549 0.065 Uiso 0.564(11) 1 calc PR A 1
C11L C 1.1997(9) -0.0662(8) 0.1602(4) 0.0456(15) Uani 0.564(11) 1 d P A 1
H11D H 1.2832 -0.1003 0.1682 0.055 Uiso 0.564(11) 1 calc PR A 1
H11E H 1.1832 0.0180 0.1696 0.055 Uiso 0.564(11) 1 calc PR A 1
C12L C 1.1092(14) -0.1277(13) 0.2032(6) 0.0376(16) Uani 0.564(11) 1 d P A 1
H12D H 1.1416 -0.2120 0.2077 0.045 Uiso 0.564(11) 1 calc PR A 1
H12E H 1.0866 -0.0947 0.2498 0.045 Uiso 0.564(11) 1 calc PR A 1
C9' C 1.0229(18) -0.0569(15) 0.0901(10) 0.067(4) Uani 0.436(11) 1 d P A 2
H9'1 H 1.0353 -0.1191 0.0560 0.080 Uiso 0.436(11) 1 calc PR A 2
H9'2 H 0.9535 0.0039 0.0805 0.080 Uiso 0.436(11) 1 calc PR A 2
C10' C 1.1300(8) -0.0087(8) 0.0887(5) 0.071(3) Uani 0.436(11) 1 d P A 2
H10H H 1.1094 0.0721 0.1052 0.085 Uiso 0.436(11) 1 calc PR A 2
H10K H 1.1736 -0.0084 0.0413 0.085 Uiso 0.436(11) 1 calc PR A 2
C11' C 1.2043(12) -0.0848(14) 0.1350(6) 0.069(4) Uani 0.436(11) 1 d P A 2
H11L H 1.2512 -0.0399 0.1587 0.083 Uiso 0.436(11) 1 calc PR A 2
H11M H 1.2606 -0.1481 0.1093 0.083 Uiso 0.436(11) 1 calc PR A 2
C12' C 1.113(2) -0.132(2) 0.1855(9) 0.058(5) Uani 0.436(11) 1 d P A 2
H12N H 1.1380 -0.2177 0.1902 0.070 Uiso 0.436(11) 1 calc PR A 2
H12O H 1.1090 -0.0984 0.2313 0.070 Uiso 0.436(11) 1 calc PR A 2
O4 O 0.79506(14) 0.03496(13) 0.26220(7) 0.0353(3) Uani 1 1 d . . .
C13L C 0.8595(2) 0.1261(2) 0.26928(12) 0.0432(5) Uani 1 1 d . A .
H13D H 0.8217 0.1993 0.2473 0.052 Uiso 1 1 calc R . .
H13E H 0.9445 0.1047 0.2479 0.052 Uiso 1 1 calc R . .
C14L C 0.8522(3) 0.1393(3) 0.34551(15) 0.0643(8) Uani 1 1 d . . .
H14D H 0.8497 0.2213 0.3567 0.077 Uiso 1 1 calc R A .
H14E H 0.9224 0.0899 0.3635 0.077 Uiso 1 1 calc R . .
C15L C 0.7371(3) 0.1007(3) 0.37533(12) 0.0570(7) Uani 1 1 d . A .
H15A H 0.6774 0.1668 0.3962 0.068 Uiso 1 1 calc R . .
H15B H 0.7522 0.0389 0.4111 0.068 Uiso 1 1 calc R . .
C16L C 0.6923(2) 0.0549(2) 0.31469(13) 0.0474(5) Uani 1 1 d . A .
H16A H 0.6628 -0.0184 0.3277 0.057 Uiso 1 1 calc R . .
H16B H 0.6260 0.1126 0.2984 0.057 Uiso 1 1 calc R . .
C1 C 0.80062(15) 0.46503(15) 0.79901(8) 0.0231(3) Uani 1 1 d . . .
C2 C 0.70570(16) 0.42479(16) 0.84245(8) 0.0240(3) Uani 1 1 d . . .
C3 C 0.61691(16) 0.36067(16) 0.83396(9) 0.0259(3) Uani 1 1 d . . .
C4 C 0.58299(18) 0.30968(16) 0.77781(9) 0.0278(3) Uani 1 1 d . . .
C5 C 0.62377(18) 0.30088(16) 0.70672(9) 0.0278(3) Uani 1 1 d . . .
C6 C 0.71598(17) 0.33966(15) 0.66058(9) 0.0260(3) Uani 1 1 d . . .
C7 C 0.80573(16) 0.40258(16) 0.67159(9) 0.0261(3) Uani 1 1 d . . .
C8 C 0.84058(15) 0.45314(16) 0.72743(9) 0.0250(3) Uani 1 1 d . . .
C9 C 1.0084(3) 0.6034(3) 0.78871(14) 0.0494(6) Uani 1 1 d . . .
C10 C 0.9685(2) 0.4318(3) 0.90713(13) 0.0449(5) Uani 1 1 d . . .
C11 C 0.7970(2) 0.6638(2) 0.89929(15) 0.0456(5) Uani 1 1 d . . .
C12 C 0.5849(3) 0.2559(3) 0.55059(13) 0.0495(6) Uani 1 1 d . . .
C13 C 0.7540(3) 0.4206(2) 0.50675(12) 0.0519(7) Uani 1 1 d . . .
C14 C 0.8569(2) 0.1757(2) 0.54934(12) 0.0412(5) Uani 1 1 d . . .
C15 C 0.40870(15) 0.66422(15) 0.80889(9) 0.0245(3) Uani 1 1 d . . .
C16 C 0.35878(16) 0.60779(17) 0.76044(10) 0.0274(3) Uani 1 1 d . . .
C17 C 0.38068(17) 0.59113(17) 0.68902(10) 0.0295(4) Uani 1 1 d . . .
C18 C 0.46382(18) 0.62130(17) 0.63427(9) 0.0295(4) Uani 1 1 d . . .
C19 C 0.55820(18) 0.68419(16) 0.62784(9) 0.0283(3) Uani 1 1 d . . .
C20 C 0.61044(17) 0.74522(15) 0.67286(9) 0.0263(3) Uani 1 1 d . . .
C21 C 0.58375(17) 0.76321(15) 0.74494(9) 0.0261(3) Uani 1 1 d . . .
C22 C 0.50257(16) 0.72974(15) 0.80009(9) 0.0246(3) Uani 1 1 d . . .
C23 C 0.2876(2) 0.5077(2) 0.91710(14) 0.0435(5) Uani 1 1 d . . .
C24 C 0.1970(2) 0.7678(3) 0.91578(13) 0.0451(5) Uani 1 1 d . . .
C25 C 0.4362(2) 0.6673(3) 0.96353(12) 0.0457(6) Uani 1 1 d . . .
C27 C 0.8683(3) 0.7017(3) 0.59104(16) 0.0560(7) Uani 1 1 d . . .
C26 C 0.6796(4) 0.9035(3) 0.55223(18) 0.0675(10) Uani 1 1 d . . .
C28 C 0.7899(3) 0.9083(3) 0.68373(15) 0.0524(6) Uani 1 1 d . . .
H2 H 0.698(2) 0.4473(19) 0.8888(11) 0.024(5) Uiso 1 1 d . . .
H3 H 0.561(2) 0.354(2) 0.8759(12) 0.028(6) Uiso 1 1 d . . .
H4 H 0.510(2) 0.280(2) 0.7911(13) 0.038(6) Uiso 1 1 d . . .
H5 H 0.572(2) 0.265(2) 0.6848(12) 0.032(6) Uiso 1 1 d . . .
H7 H 0.853(2) 0.422(2) 0.6313(13) 0.036(6) Uiso 1 1 d . . .
H8 H 0.902(2) 0.493(2) 0.7118(12) 0.029(6) Uiso 1 1 d . . .
H9A H 0.975(3) 0.655(3) 0.7587(16) 0.051(8) Uiso 1 1 d . . .
H9B H 1.056(4) 0.648(4) 0.815(2) 0.097(13) Uiso 1 1 d . . .
H9C H 1.070(3) 0.547(3) 0.7640(18) 0.070(10) Uiso 1 1 d . . .
H10A H 0.910(3) 0.393(3) 0.9379(17) 0.070(10) Uiso 1 1 d . . .
H10B H 1.011(3) 0.464(3) 0.9330(17) 0.062(9) Uiso 1 1 d . . .
H10C H 1.024(3) 0.374(3) 0.8801(17) 0.065(10) Uiso 1 1 d . . .
H11A H 0.764(3) 0.724(3) 0.8733(17) 0.067(10) Uiso 1 1 d . . .
H11B H 0.844(3) 0.697(3) 0.9256(17) 0.067(9) Uiso 1 1 d . . .
H11C H 0.734(3) 0.638(3) 0.9287(17) 0.063(9) Uiso 1 1 d . . .
H12A H 0.568(3) 0.193(3) 0.5798(16) 0.058(9) Uiso 1 1 d . . .
H12B H 0.591(3) 0.239(3) 0.5038(18) 0.065(9) Uiso 1 1 d . . .
H12C H 0.517(3) 0.317(3) 0.5619(17) 0.065(10) Uiso 1 1 d . . .
H13A H 0.752(3) 0.399(3) 0.4618(16) 0.056(8) Uiso 1 1 d . . .
H13B H 0.833(3) 0.445(3) 0.5095(17) 0.065(10) Uiso 1 1 d . . .
H13C H 0.695(3) 0.482(3) 0.5165(18) 0.075(11) Uiso 1 1 d . . .
H14A H 0.869(3) 0.151(3) 0.5037(17) 0.064(9) Uiso 1 1 d . . .
H14B H 0.846(3) 0.112(3) 0.5778(19) 0.076(11) Uiso 1 1 d . . .
H14C H 0.928(3) 0.200(3) 0.5562(17) 0.069(10) Uiso 1 1 d . . .
H16 H 0.297(2) 0.5688(19) 0.7814(11) 0.026(5) Uiso 1 1 d . . .
H17 H 0.330(2) 0.540(2) 0.6746(13) 0.038(6) Uiso 1 1 d . . .
H18 H 0.456(2) 0.585(2) 0.5923(13) 0.037(6) Uiso 1 1 d . . .
H19 H 0.601(2) 0.681(2) 0.5811(13) 0.036(6) Uiso 1 1 d . . .
H21 H 0.645(2) 0.802(2) 0.7619(11) 0.028(6) Uiso 1 1 d . . .
H22 H 0.521(2) 0.750(2) 0.8428(12) 0.028(6) Uiso 1 1 d . . .
H23A H 0.352(4) 0.446(3) 0.9087(18) 0.077(11) Uiso 1 1 d . . .
H23B H 0.252(3) 0.502(3) 0.9616(18) 0.067(10) Uiso 1 1 d . . .
H23C H 0.229(3) 0.494(3) 0.8899(17) 0.067(10) Uiso 1 1 d . . .
H24A H 0.145(3) 0.759(3) 0.8840(19) 0.079(11) Uiso 1 1 d . . .
H24B H 0.159(4) 0.760(3) 0.960(2) 0.081(11) Uiso 1 1 d . . .
H24C H 0.218(3) 0.845(3) 0.9079(16) 0.061(9) Uiso 1 1 d . . .
H25A H 0.453(3) 0.741(3) 0.9615(16) 0.058(9) Uiso 1 1 d . . .
H25B H 0.509(3) 0.612(3) 0.9583(16) 0.059(9) Uiso 1 1 d . . .
H25C H 0.396(3) 0.654(3) 1.0070(18) 0.067(10) Uiso 1 1 d . . .
H26A H 0.738(3) 0.940(3) 0.5288(19) 0.079(11) Uiso 1 1 d . . .
H26B H 0.616(4) 0.958(4) 0.570(2) 0.089(15) Uiso 1 1 d . . .
H26C H 0.643(3) 0.861(3) 0.5224(17) 0.068(10) Uiso 1 1 d . . .
H27A H 0.842(4) 0.655(4) 0.561(2) 0.088(13) Uiso 1 1 d . . .
H27B H 0.922(4) 0.739(3) 0.563(2) 0.088(12) Uiso 1 1 d . . .
H27C H 0.906(3) 0.659(3) 0.6274(19) 0.077(11) Uiso 1 1 d . . .
H28A H 0.850(4) 0.938(3) 0.660(2) 0.086(12) Uiso 1 1 d . . .
H28B H 0.723(3) 0.969(3) 0.6987(17) 0.070(10) Uiso 1 1 d . . .
H28C H 0.824(3) 0.866(3) 0.7221(18) 0.066(9) Uiso 1 1 d . . .

loop_
_atom_site_aniso_label
_atom_site_aniso_U_11
_atom_site_aniso_U_22
_atom_site_aniso_U_33
_atom_site_aniso_U_23
_atom_site_aniso_U_13
_atom_site_aniso_U_12
Nd1 0.01894(4) 0.01963(4) 0.01951(4) -0.00100(3) -0.00397(3) -0.00186(3)
Si1 0.0231(2) 0.0383(3) 0.0282(2) -0.0045(2) -0.00650(18) -0.0085(2)
Si2 0.0410(3) 0.0287(2) 0.0217(2) -0.00498(18) -0.0056(2) -0.0035(2)
Si3 0.0233(2) 0.0344(3) 0.0255(2) -0.00290(19) -0.00091(18) -0.00377(19)
Si4 0.0488(3) 0.0362(3) 0.0310(3) 0.0079(2) -0.0024(2) -0.0194(3)
Li1 0.0307(16) 0.0369(18) 0.0326(16) -0.0055(13) -0.0087(13) 0.0005(13)
O1 0.0437(9) 0.0395(8) 0.0483(9) 0.0075(7) -0.0139(7) -0.0090(7)
C1L 0.0357(11) 0.0562(15) 0.0554(14) 0.0148(12) -0.0145(10) -0.0055(10)
C2L 0.0606(19) 0.129(3) 0.0631(19) 0.044(2) -0.0075(15) -0.028(2)
C3L 0.125(4) 0.134(4) 0.071(2) 0.026(2) -0.026(2) -0.092(3)
C4L 0.084(2) 0.0614(18) 0.0687(18) 0.0110(15) -0.0277(17) -0.0424(17)
O2 0.0435(9) 0.0374(8) 0.0497(9) -0.0162(7) -0.0242(7) 0.0068(7)
C5L 0.0423(12) 0.0430(12) 0.0556(14) -0.0121(10) -0.0176(11) 0.0054(10)
C6L 0.0528(15) 0.0597(17) 0.0665(17) -0.0038(13) -0.0328(14) 0.0034(13)
C7L 0.0644(17) 0.0584(16) 0.0565(15) -0.0086(12) -0.0325(13) -0.0131(13)
C8L 0.0645(17) 0.0518(15) 0.0774(19) -0.0356(14) -0.0380(15) 0.0126(13)
O3 0.0338(8) 0.0503(9) 0.0397(8) -0.0045(7) 0.0006(6) 0.0017(7)
C9L 0.052(4) 0.060(5) 0.032(3) -0.003(4) -0.005(2) -0.007(4)
C10L 0.047(3) 0.069(4) 0.042(3) -0.009(2) 0.008(2) -0.010(3)
C11L 0.045(3) 0.054(3) 0.039(3) 0.000(3) -0.004(3) -0.012(2)
C12L 0.031(3) 0.040(3) 0.041(4) 0.005(3) -0.006(3) -0.005(2)
C9' 0.071(7) 0.067(7) 0.043(5) 0.019(4) 0.010(4) 0.017(5)
C10' 0.063(5) 0.059(5) 0.081(5) 0.019(4) 0.010(4) -0.009(4)
C11' 0.040(4) 0.098(9) 0.064(9) 0.024(7) 0.004(6) -0.015(5)
C12' 0.039(5) 0.070(8) 0.058(9) 0.028(7) -0.007(6) 0.001(5)
O4 0.0352(7) 0.0350(7) 0.0335(7) -0.0097(6) -0.0008(6) -0.0017(6)
C13L 0.0502(13) 0.0342(11) 0.0448(12) -0.0065(9) -0.0052(10) -0.0062(9)
C14L 0.0709(19) 0.075(2) 0.0518(15) -0.0227(14) -0.0201(14) -0.0102(16)
C15L 0.0740(19) 0.0561(16) 0.0297(10) -0.0043(10) -0.0037(11) 0.0138(14)
C16L 0.0379(12) 0.0511(14) 0.0452(12) -0.0097(10) 0.0064(9) 0.0048(10)
C1 0.0196(7) 0.0266(8) 0.0233(7) -0.0013(6) -0.0061(6) -0.0021(6)
C2 0.0243(8) 0.0281(8) 0.0194(7) 0.0003(6) -0.0051(6) -0.0028(6)
C3 0.0268(8) 0.0300(9) 0.0218(7) 0.0037(6) -0.0038(6) -0.0081(7)
C4 0.0330(9) 0.0264(8) 0.0266(8) 0.0033(6) -0.0064(7) -0.0119(7)
C5 0.0378(10) 0.0222(8) 0.0257(8) -0.0018(6) -0.0084(7) -0.0078(7)
C6 0.0317(9) 0.0230(8) 0.0218(7) -0.0043(6) -0.0044(6) 0.0004(6)
C7 0.0240(8) 0.0302(9) 0.0210(7) -0.0032(6) 0.0001(6) 0.0009(6)
C8 0.0182(7) 0.0305(9) 0.0247(8) -0.0015(6) -0.0010(6) -0.0020(6)
C9 0.0417(13) 0.0724(18) 0.0430(12) -0.0006(12) -0.0062(10) -0.0326(13)
C10 0.0356(11) 0.0620(15) 0.0394(11) 0.0023(11) -0.0192(9) -0.0054(11)
C11 0.0432(13) 0.0466(13) 0.0507(13) -0.0178(11) -0.0089(11) -0.0115(10)
C12 0.0483(14) 0.0699(18) 0.0332(11) -0.0166(11) -0.0115(10) -0.0095(13)
C13 0.091(2) 0.0382(12) 0.0260(10) 0.0025(9) -0.0111(12) -0.0090(13)
C14 0.0467(13) 0.0390(12) 0.0347(10) -0.0106(9) -0.0010(9) -0.0009(10)
C15 0.0207(7) 0.0259(8) 0.0255(7) -0.0028(6) -0.0035(6) -0.0002(6)
C16 0.0191(7) 0.0330(9) 0.0302(8) -0.0012(7) -0.0060(6) -0.0029(6)
C17 0.0249(8) 0.0326(9) 0.0333(9) -0.0026(7) -0.0131(7) -0.0037(7)
C18 0.0326(9) 0.0323(9) 0.0252(8) -0.0017(7) -0.0137(7) -0.0025(7)
C19 0.0345(9) 0.0276(8) 0.0223(7) 0.0026(6) -0.0064(7) -0.0033(7)
C20 0.0302(8) 0.0229(8) 0.0256(8) 0.0025(6) -0.0041(6) -0.0052(6)
C21 0.0300(8) 0.0207(7) 0.0285(8) -0.0006(6) -0.0056(7) -0.0053(6)
C22 0.0269(8) 0.0222(8) 0.0240(7) -0.0051(6) -0.0041(6) -0.0015(6)
C23 0.0392(12) 0.0457(13) 0.0447(12) 0.0012(10) 0.0074(10) -0.0156(10)
C24 0.0367(11) 0.0521(14) 0.0389(11) -0.0121(10) 0.0035(9) 0.0071(10)
C25 0.0451(13) 0.0683(17) 0.0284(10) 0.0069(10) -0.0099(9) -0.0206(12)
C27 0.0519(15) 0.0636(18) 0.0501(15) 0.0010(13) 0.0157(12) -0.0220(14)
C26 0.104(3) 0.0593(19) 0.0514(16) 0.0292(15) -0.0260(18) -0.041(2)
C28 0.0630(17) 0.0522(15) 0.0505(14) 0.0040(12) -0.0068(13) -0.0337(14)

loop_
_atom_type_symbol
_atom_type_description
_atom_type_scat_dispersion_real
_atom_type_scat_dispersion_imag
_atom_type_scat_source
C C 0.0033 0.0016 'International Tables Vol C Tables 4.2.6.8 and 6.1.1.4'
H H 0.0000 0.0000 'International Tables Vol C Tables 4.2.6.8 and 6.1.1.4'
O O 0.0106 0.0060 'International Tables Vol C Tables 4.2.6.8 and 6.1.1.4'
Si Si 0.0817 0.0704 'International Tables Vol C Tables 4.2.6.8 and 6.1.1.4'
Li Li -0.0003 0.0001 'International Tables Vol C Tables 4.2.6.8 and 6.1.1.4'
Nd Nd -0.1943 3.0179 'International Tables Vol C Tables 4.2.6.8 and 6.1.1.4'

loop_
_geom_angle_atom_site_label_1
_geom_angle_atom_site_label_2
_geom_angle_atom_site_label_3
_geom_angle
C7 Nd1 C22 144.96(6)
C7 Nd1 C8 30.29(5)
C22 Nd1 C8 118.42(5)
C7 Nd1 C16 156.20(6)
C22 Nd1 C16 57.26(6)
C8 Nd1 C16 171.79(5)
C7 Nd1 C21 119.45(6)
C22 Nd1 C21 30.27(5)
C8 Nd1 C21 101.73(6)
C16 Nd1 C21 77.43(6)
C7 Nd1 C19 96.99(6)
C22 Nd1 C19 77.76(5)
C8 Nd1 C19 108.80(6)
C16 Nd1 C19 77.76(6)
C21 Nd1 C19 57.04(6)
C7 Nd1 C2 77.54(5)
C22 Nd1 C2 94.86(5)
C8 Nd1 C2 57.06(5)
C16 Nd1 C2 115.19(5)
C21 Nd1 C2 107.52(5)
C19 Nd1 C2 158.77(6)
C7 Nd1 C15 173.15(5)
C22 Nd1 C15 30.42(5)
C8 Nd1 C15 142.89(5)
C16 Nd1 C15 30.39(5)
C21 Nd1 C15 58.03(6)
C19 Nd1 C15 86.72(6)
C2 Nd1 C15 96.94(5)
C7 Nd1 C18 107.61(6)
C22 Nd1 C18 85.17(6)
C8 Nd1 C18 130.73(6)
C16 Nd1 C18 57.27(6)
C21 Nd1 C18 76.96(6)
C19 Nd1 C18 29.98(6)
C2 Nd1 C18 170.77(6)
C15 Nd1 C18 78.42(6)
C7 Nd1 C4 76.79(6)
C22 Nd1 C4 127.68(6)
C8 Nd1 C4 84.68(6)
C16 Nd1 C4 93.03(6)
C21 Nd1 C4 156.77(6)
C19 Nd1 C4 142.12(6)
C2 Nd1 C4 57.21(5)
C15 Nd1 C4 103.77(6)
C18 Nd1 C4 115.81(6)
C7 Nd1 C3 84.73(6)
C22 Nd1 C3 105.68(5)
C8 Nd1 C3 76.88(5)
C16 Nd1 C3 97.22(6)
C21 Nd1 C3 129.26(5)
C19 Nd1 C3 171.29(5)
C2 Nd1 C3 29.91(5)
C15 Nd1 C3 92.47(5)
C18 Nd1 C3 141.47(6)
C4 Nd1 C3 30.06(5)
C7 Nd1 C17 129.23(6)
C22 Nd1 C17 77.03(6)
C8 Nd1 C17 158.24(6)
C16 Nd1 C17 29.92(6)
C21 Nd1 C17 84.49(6)
C19 Nd1 C17 57.08(6)
C2 Nd1 C17 141.19(6)
C15 Nd1 C17 57.60(6)
C18 Nd1 C17 29.95(6)
C4 Nd1 C17 97.82(6)
C3 Nd1 C17 115.42(6)
C1 Si1 C9 112.15(10)
C1 Si1 C11 112.91(10)
C9 Si1 C11 106.97(14)
C1 Si1 C10 107.47(10)
C9 Si1 C10 108.61(13)
C11 Si1 C10 108.61(13)
C12 Si2 C13 106.76(15)
C12 Si2 C14 109.98(13)
C13 Si2 C14 107.28(14)
C12 Si2 C6 111.29(10)
C13 Si2 C6 112.54(10)
C14 Si2 C6 108.89(10)
C25 Si3 C15 112.11(10)
C25 Si3 C23 107.36(13)
C15 Si3 C23 111.68(10)
C25 Si3 C24 107.40(14)
C15 Si3 C24 110.06(10)
C23 Si3 C24 108.02(13)
C26 Si4 C20 109.00(14)
C26 Si4 C27 107.87(19)
C20 Si4 C27 112.39(11)
C26 Si4 C28 108.34(15)
C20 Si4 C28 111.49(11)
C27 Si4 C28 107.61(16)
O4 Li1 O3 107.95(19)
O4 Li1 O1 103.53(18)
O3 Li1 O1 112.88(18)
O4 Li1 O2 108.86(18)
O3 Li1 O2 113.65(19)
O1 Li1 O2 109.4(2)
C4L O1 C1L 109.39(19)
C4L O1 Li1 129.32(19)
C1L O1 Li1 117.57(18)
O1 C1L C2L 104.8(2)
C3L C2L C1L 105.5(3)
C2L C3L C4L 105.8(3)
O1 C4L C3L 105.8(2)
C8L O2 C5L 108.74(18)
C8L O2 Li1 128.37(18)
C5L O2 Li1 122.08(17)
O2 C5L C6L 104.6(2)
C7L C6L C5L 103.2(2)
C6L C7L C8L 104.6(2)
O2 C8L C7L 107.7(2)
C12' O3 C9L 98.0(9)
C12' O3 C12L 12.8(12)
C9L O3 C12L 109.7(7)
C12' O3 C9' 106.8(10)
C9L O3 C9' 13.3(10)
C12L O3 C9' 117.4(9)
C12' O3 Li1 133.1(7)
C9L O3 Li1 128.9(5)
C12L O3 Li1 121.3(5)
C9' O3 Li1 119.6(7)
O3 C9L C10L 107.8(7)
C11L C10L C9L 102.9(7)
C12L C11L C10L 101.7(7)
O3 C12L C11L 103.5(9)
C10' C9' O3 103.4(12)
C9' C10' C11' 105.5(9)
C10' C11' C12' 103.6(12)
O3 C12' C11' 109.8(13)
C13L O4 C16L 105.14(18)
C13L O4 Li1 129.98(18)
C16L O4 Li1 123.99(19)
O4 C13L C14L 104.9(2)
C13L C14L C15L 104.6(2)
C14L C15L C16L 105.0(2)
O4 C16L C15L 105.2(2)
C8 C1 C2 131.65(16)
C8 C1 Si1 115.65(13)
C2 C1 Si1 112.63(12)
C8 C1 Nd1 73.59(9)
C2 C1 Nd1 74.25(9)
Si1 C1 Nd1 135.37(8)
C3 C2 C1 135.97(16)
C3 C2 Nd1 75.25(9)
C1 C2 Nd1 75.58(9)
C2 C3 C4 135.32(17)
C2 C3 Nd1 74.84(9)
C4 C3 Nd1 74.96(10)
C5 C4 C3 135.64(17)
C5 C4 Nd1 75.22(10)
C3 C4 Nd1 74.98(10)
C4 C5 C6 135.79(17)
C4 C5 Nd1 74.84(10)
C6 C5 Nd1 75.21(10)
C5 C6 C7 131.45(16)
C5 C6 Si2 115.85(13)
C7 C6 Si2 112.68(13)
C5 C6 Nd1 74.75(10)
C7 C6 Nd1 73.31(10)
Si2 C6 Nd1 133.70(8)
C8 C7 C6 137.44(17)
C8 C7 Nd1 75.18(10)
C6 C7 Nd1 76.43(10)
C7 C8 C1 136.69(17)
C7 C8 Nd1 74.53(10)
C1 C8 Nd1 76.19(9)
C22 C15 C16 131.34(16)
C22 C15 Si3 115.08(13)
C16 C15 Si3 113.57(13)
C22 C15 Nd1 73.89(10)
C16 C15 Nd1 74.58(10)
Si3 C15 Nd1 132.49(8)
C17 C16 C15 136.20(18)
C17 C16 Nd1 75.58(10)
C15 C16 Nd1 75.03(10)
C16 C17 C18 135.63(17)
C16 C17 Nd1 74.50(10)
C18 C17 Nd1 74.72(10)
C19 C18 C17 135.16(17)
C19 C18 Nd1 74.91(10)
C17 C18 Nd1 75.33(10)
C18 C19 C20 136.18(17)
C18 C19 Nd1 75.11(10)
C20 C19 Nd1 76.14(10)
C21 C20 C19 131.57(17)
C21 C20 Si4 116.33(13)
C19 C20 Si4 112.09(13)
C21 C20 Nd1 73.62(10)
C19 C20 Nd1 73.69(10)
Si4 C20 Nd1 133.60(9)
C22 C21 C20 136.89(17)
C22 C21 Nd1 74.13(10)
C20 C21 Nd1 76.24(10)
C21 C22 C15 136.94(16)
C21 C22 Nd1 75.61(10)
C15 C22 Nd1 75.69(10)

loop_
_geom_bond_atom_site_label_1
_geom_bond_atom_site_label_2
_geom_bond_distance
Nd1 C7 2.6925(18)
Nd1 C22 2.6940(17)
Nd1 C8 2.7008(17)
Nd1 C16 2.7113(18)
Nd1 C21 2.7129(17)
Nd1 C19 2.7149(17)
Nd1 C2 2.7170(16)
Nd1 C15 2.7172(17)
Nd1 C18 2.7174(17)
Nd1 C4 2.7217(18)
Nd1 C3 2.7221(17)
Nd1 C17 2.7251(17)
Si1 C1 1.8655(17)
Si1 C9 1.868(2)
Si1 C11 1.869(3)
Si1 C10 1.872(2)
Si2 C12 1.867(3)
Si2 C13 1.868(3)
Si2 C14 1.868(2)
Si2 C6 1.8732(18)
Si3 C25 1.864(2)
Si3 C15 1.8646(18)
Si3 C23 1.865(2)
Si3 C24 1.873(2)
Si4 C26 1.866(3)
Si4 C20 1.8684(19)
Si4 C27 1.869(3)
Si4 C28 1.871(3)
Li1 O4 1.914(4)
Li1 O3 1.919(4)
Li1 O1 1.926(4)
Li1 O2 1.927(4)
O1 C4L 1.432(3)
O1 C1L 1.445(3)
C1L C2L 1.515(4)
C2L C3L 1.414(5)
C3L C4L 1.491(5)
O2 C8L 1.422(3)
O2 C5L 1.434(3)
C5L C6L 1.505(3)
C6L C7L 1.487(4)
C7L C8L 1.494(4)
O3 C12' 1.36(2)
O3 C9L 1.363(13)
O3 C12L 1.505(15)
O3 C9' 1.522(19)
C9L C10L 1.546(13)
C10L C11L 1.515(7)
C11L C12L 1.508(16)
C9' C10' 1.44(2)
C10' C11' 1.478(15)
C11' C12' 1.50(2)
O4 C13L 1.430(3)
O4 C16L 1.436(3)
C13L C14L 1.499(4)
C14L C15L 1.501(5)
C15L C16L 1.518(4)
C1 C8 1.417(2)
C1 C2 1.419(2)
C2 C3 1.404(2)
C3 C4 1.412(2)
C4 C5 1.407(3)
C5 C6 1.415(3)
C6 C7 1.416(3)
C7 C8 1.409(2)
C15 C22 1.420(2)
C15 C16 1.423(2)
C16 C17 1.403(3)
C17 C18 1.406(3)
C18 C19 1.405(3)
C19 C20 1.422(3)
C20 C21 1.420(2)
C21 C22 1.412(3)

loop_
_geom_torsion_atom_site_label_1
_geom_torsion_atom_site_label_2
_geom_torsion_atom_site_label_3
_geom_torsion_atom_site_label_4
_geom_torsion
O4 Li1 O1 C4L 98.3(3)
O3 Li1 O1 C4L -145.2(3)
O2 Li1 O1 C4L -17.6(3)
O4 Li1 O1 C1L -57.4(2)
O3 Li1 O1 C1L 59.1(3)
O2 Li1 O1 C1L -173.34(19)
C4L O1 C1L C2L 8.2(3)
Li1 O1 C1L C2L 168.5(3)
O1 C1L C2L C3L -24.0(4)
C1L C2L C3L C4L 30.0(5)
C1L O1 C4L C3L 9.7(4)
Li1 O1 C4L C3L -147.6(3)
C2L C3L C4L O1 -25.1(5)
O4 Li1 O2 C8L 174.1(3)
O3 Li1 O2 C8L 53.8(4)
O1 Li1 O2 C8L -73.4(3)
O4 Li1 O2 C5L -17.4(3)
O3 Li1 O2 C5L -137.8(2)
O1 Li1 O2 C5L 95.0(3)
C8L O2 C5L C6L -26.2(3)
Li1 O2 C5L C6L 163.4(2)
O2 C5L C6L C7L 33.8(3)
C5L C6L C7L C8L -28.7(3)
C5L O2 C8L C7L 8.0(4)
Li1 O2 C8L C7L 177.6(2)
C6L C7L C8L O2 13.7(4)
O4 Li1 O3 C12' 76.3(14)
O1 Li1 O3 C12' -37.5(14)
O2 Li1 O3 C12' -162.9(14)
O4 Li1 O3 C9L -106.2(6)
O1 Li1 O3 C9L 140.0(6)
O2 Li1 O3 C9L 14.6(7)
O4 Li1 O3 C12L 70.2(7)
O1 Li1 O3 C12L -43.6(7)
O2 Li1 O3 C12L -169.0(6)
O4 Li1 O3 C9' -94.6(9)
O1 Li1 O3 C9' 151.6(9)
O2 Li1 O3 C9' 26.3(9)
C12' O3 C9L C10L -6.8(12)
C12L O3 C9L C10L -1.7(10)
C9' O3 C9L C10L 126(5)
Li1 O3 C9L C10L 175.0(4)
O3 C9L C10L C11L -21.5(9)
C9L C10L C11L C12L 35.1(10)
C12' O3 C12L C11L 48(6)
C9L O3 C12L C11L 24.4(11)
C9' O3 C12L C11L 12.4(13)
Li1 O3 C12L C11L -152.6(5)
C10L C11L C12L O3 -36.3(10)
C12' O3 C9' C10' -26.9(15)
C9L O3 C9' C10' -77(5)
C12L O3 C9' C10' -19.2(14)
Li1 O3 C9' C10' 146.1(7)
O3 C9' C10' C11' 33.3(14)
C9' C10' C11' C12' -27.7(17)
C9L O3 C12' C11' 19.9(16)
C12L O3 C12' C11' -138(8)
C9' O3 C12' C11' 9.6(19)
Li1 O3 C12' C11' -162.1(8)
C10' C11' C12' O3 10.7(19)
O3 Li1 O4 C13L 1.8(3)
O1 Li1 O4 C13L 121.7(2)
O2 Li1 O4 C13L -122.0(2)
O3 Li1 O4 C16L -165.67(18)
O1 Li1 O4 C16L -45.8(3)
O2 Li1 O4 C16L 70.5(3)
C16L O4 C13L C14L 39.8(3)
Li1 O4 C13L C14L -129.5(2)
O4 C13L C14L C15L -27.8(3)
C13L C14L C15L C16L 6.1(3)
C13L O4 C16L C15L -35.6(2)
Li1 O4 C16L C15L 134.5(2)
C14L C15L C16L O4 17.5(3)
C9 Si1 C1 C8 6.79(19)
C11 Si1 C1 C8 127.74(16)
C10 Si1 C1 C8 -112.51(15)
C9 Si1 C1 C2 -175.73(16)
C11 Si1 C1 C2 -54.78(17)
C10 Si1 C1 C2 64.97(16)
C9 Si1 C1 Nd1 -85.52(16)
C11 Si1 C1 Nd1 35.43(17)
C10 Si1 C1 Nd1 155.18(13)
C7 Nd1 C1 C8 18.53(10)
C22 Nd1 C1 C8 -132.80(11)
C16 Nd1 C1 C8 179.81(11)
C21 Nd1 C1 C8 -102.38(11)
C19 Nd1 C1 C8 -51.07(13)
C2 Nd1 C1 C8 143.42(16)
C15 Nd1 C1 C8 -159.93(10)
C18 Nd1 C1 C8 -32.3(2)
C4 Nd1 C1 C8 100.44(11)
C3 Nd1 C1 C8 124.42(12)
C17 Nd1 C1 C8 162.5(3)
C7 Nd1 C1 C2 -124.88(12)
C22 Nd1 C1 C2 83.78(11)
C8 Nd1 C1 C2 -143.42(16)
C16 Nd1 C1 C2 36.39(14)
C21 Nd1 C1 C2 114.21(11)
C19 Nd1 C1 C2 165.52(10)
C15 Nd1 C1 C2 56.66(11)
C18 Nd1 C1 C2 -175.68(14)
C4 Nd1 C1 C2 -42.98(10)
C3 Nd1 C1 C2 -19.00(10)
C17 Nd1 C1 C2 19.1(4)
C7 Nd1 C1 Si1 128.65(14)
C22 Nd1 C1 Si1 -22.68(12)
C8 Nd1 C1 Si1 110.12(17)
C16 Nd1 C1 Si1 -70.07(15)
C21 Nd1 C1 Si1 7.74(12)
C19 Nd1 C1 Si1 59.05(14)
C2 Nd1 C1 Si1 -106.46(16)
C15 Nd1 C1 Si1 -49.81(13)
C18 Nd1 C1 Si1 77.9(2)
C4 Nd1 C1 Si1 -149.44(13)
C3 Nd1 C1 Si1 -125.47(14)
C17 Nd1 C1 Si1 -87.4(4)
C8 C1 C2 C3 0.0(3)
Si1 C1 C2 C3 -177.00(18)
Nd1 C1 C2 C3 49.9(2)
C8 C1 C2 Nd1 -49.92(18)
Si1 C1 C2 Nd1 133.12(10)
C7 Nd1 C2 C3 -101.29(11)
C22 Nd1 C2 C3 113.35(11)
C8 Nd1 C2 C3 -125.71(13)
C16 Nd1 C2 C3 57.39(12)
C21 Nd1 C2 C3 141.44(11)
C19 Nd1 C2 C3 -178.29(15)
C15 Nd1 C2 C3 82.83(11)
C18 Nd1 C2 C3 23.6(4)
C4 Nd1 C2 C3 -19.10(10)
C17 Nd1 C2 C3 38.04(15)
C7 Nd1 C2 C1 45.37(10)
C22 Nd1 C2 C1 -99.99(11)
C8 Nd1 C2 C1 20.95(10)
C16 Nd1 C2 C1 -155.95(10)
C21 Nd1 C2 C1 -71.90(11)
C19 Nd1 C2 C1 -31.6(2)
C15 Nd1 C2 C1 -130.50(10)
C18 Nd1 C2 C1 170.3(3)
C4 Nd1 C2 C1 127.56(12)
C3 Nd1 C2 C1 146.66(17)
C17 Nd1 C2 C1 -175.30(10)
C1 C2 C3 C4 -1.0(4)
Nd1 C2 C3 C4 49.0(2)
C1 C2 C3 Nd1 -50.0(2)
C7 Nd1 C3 C2 74.07(11)
C22 Nd1 C3 C2 -71.84(11)
C8 Nd1 C3 C2 44.40(11)
C16 Nd1 C3 C2 -129.79(11)
C21 Nd1 C3 C2 -50.14(13)
C19 Nd1 C3 C2 175.9(3)
C15 Nd1 C3 C2 -99.66(11)
C18 Nd1 C3 C2 -174.08(10)
C4 Nd1 C3 C2 146.69(17)
C17 Nd1 C3 C2 -154.68(10)
C7 Nd1 C3 C4 -72.61(11)
C22 Nd1 C3 C4 141.48(11)
C8 Nd1 C3 C4 -102.28(12)
C16 Nd1 C3 C4 83.53(12)
C21 Nd1 C3 C4 163.18(11)
C19 Nd1 C3 C4 29.2(4)
C2 Nd1 C3 C4 -146.69(17)
C15 Nd1 C3 C4 113.66(11)
C18 Nd1 C3 C4 39.23(16)
C17 Nd1 C3 C4 58.63(12)
C2 C3 C4 C5 0.4(4)
Nd1 C3 C4 C5 49.3(2)
C2 C3 C4 Nd1 -48.9(2)
C7 Nd1 C4 C5 -44.21(11)
C22 Nd1 C4 C5 163.98(10)
C8 Nd1 C4 C5 -73.88(11)
C16 Nd1 C4 C5 114.03(11)
C21 Nd1 C4 C5 178.61(13)
C19 Nd1 C4 C5 40.15(16)
C2 Nd1 C4 C5 -127.75(13)
C15 Nd1 C4 C5 142.81(11)
C18 Nd1 C4 C5 59.19(13)
C3 Nd1 C4 C5 -146.76(18)
C17 Nd1 C4 C5 84.35(12)
C7 Nd1 C4 C3 102.55(11)
C22 Nd1 C4 C3 -49.26(13)
C8 Nd1 C4 C3 72.88(11)
C16 Nd1 C4 C3 -99.21(11)
C21 Nd1 C4 C3 -34.6(2)
C19 Nd1 C4 C3 -173.08(11)
C2 Nd1 C4 C3 19.01(10)
C15 Nd1 C4 C3 -70.43(12)
C18 Nd1 C4 C3 -154.05(11)
C17 Nd1 C4 C3 -128.88(11)
C3 C4 C5 C6 -0.4(4)
Nd1 C4 C5 C6 48.9(2)
C3 C4 C5 Nd1 -49.2(2)
C7 Nd1 C5 C4 125.86(13)
C22 Nd1 C5 C4 -31.67(19)
C8 Nd1 C5 C4 101.42(11)
C16 Nd1 C5 C4 -70.33(12)
C21 Nd1 C5 C4 -175.3(4)
C19 Nd1 C5 C4 -153.69(11)
C2 Nd1 C5 C4 42.86(11)
C15 Nd1 C5 C4 -46.78(13)
C18 Nd1 C5 C4 -128.59(11)
C3 Nd1 C5 C4 19.05(10)
C17 Nd1 C5 C4 -98.79(11)
C7 Nd1 C5 C6 -21.25(9)
C22 Nd1 C5 C6 -178.78(12)
C8 Nd1 C5 C6 -45.68(10)
C16 Nd1 C5 C6 142.56(10)
C21 Nd1 C5 C6 37.6(5)
C19 Nd1 C5 C6 59.21(12)
C2 Nd1 C5 C6 -104.24(11)
C15 Nd1 C5 C6 166.11(9)
C18 Nd1 C5 C6 84.31(11)
C4 Nd1 C5 C6 -147.11(17)
C3 Nd1 C5 C6 -128.05(12)
C17 Nd1 C5 C6 114.11(11)
C4 C5 C6 C7 1.6(4)
Nd1 C5 C6 C7 50.35(19)
C4 C5 C6 Si2 179.69(19)
Nd1 C5 C6 Si2 -131.57(11)
C4 C5 C6 Nd1 -48.7(2)
C12 Si2 C6 C5 18.11(19)
C13 Si2 C6 C5 137.91(18)
C14 Si2 C6 C5 -103.28(16)
C12 Si2 C6 C7 -163.45(16)
C13 Si2 C6 C7 -43.65(19)
C14 Si2 C6 C7 75.16(16)
C12 Si2 C6 Nd1 -75.24(17)
C13 Si2 C6 Nd1 44.55(19)
C14 Si2 C6 Nd1 163.36(13)
C7 Nd1 C6 C5 142.95(16)
C22 Nd1 C6 C5 174.7(5)
C8 Nd1 C6 C5 124.55(12)
C16 Nd1 C6 C5 -47.41(12)
C21 Nd1 C6 C5 -172.94(10)
C19 Nd1 C6 C5 -128.98(10)
C2 Nd1 C6 C5 71.63(10)
C15 Nd1 C6 C5 -26.95(17)
C18 Nd1 C6 C5 -99.15(11)
C4 Nd1 C6 C5 18.79(10)
C3 Nd1 C6 C5 42.63(10)
C17 Nd1 C6 C5 -70.75(11)
C22 Nd1 C6 C7 31.7(6)
C8 Nd1 C6 C7 -18.40(9)
C16 Nd1 C6 C7 169.63(9)
C21 Nd1 C6 C7 44.11(14)
C19 Nd1 C6 C7 88.06(10)
C2 Nd1 C6 C7 -71.32(10)
C15 Nd1 C6 C7 -169.91(11)
C18 Nd1 C6 C7 117.89(10)
C4 Nd1 C6 C7 -124.16(11)
C3 Nd1 C6 C7 -100.33(10)
C17 Nd1 C6 C7 146.30(10)
C7 Nd1 C6 Si2 -105.68(17)
C22 Nd1 C6 Si2 -74.0(6)
C8 Nd1 C6 Si2 -124.08(14)
C16 Nd1 C6 Si2 63.96(15)
C21 Nd1 C6 Si2 -61.57(17)
C19 Nd1 C6 Si2 -17.61(13)
C2 Nd1 C6 Si2 -177.00(13)
C15 Nd1 C6 Si2 84.42(17)
C18 Nd1 C6 Si2 12.22(13)
C4 Nd1 C6 Si2 130.16(15)
C3 Nd1 C6 Si2 154.00(13)
C17 Nd1 C6 Si2 40.62(14)
C5 C6 C7 C8 -1.5(4)
Si2 C6 C7 C8 -179.66(19)
Nd1 C6 C7 C8 49.3(2)
C5 C6 C7 Nd1 -50.85(19)
Si2 C6 C7 Nd1 131.02(10)
C22 Nd1 C7 C8 37.07(15)
C16 Nd1 C7 C8 -168.85(13)
C21 Nd1 C7 C8 59.78(12)
C19 Nd1 C7 C8 115.70(11)
C2 Nd1 C7 C8 -43.48(10)
C15 Nd1 C7 C8 -6.8(5)
C18 Nd1 C7 C8 144.46(10)
C4 Nd1 C7 C8 -102.29(11)
C3 Nd1 C7 C8 -72.89(11)
C17 Nd1 C7 C8 168.35(10)
C22 Nd1 C7 C6 -174.97(10)
C8 Nd1 C7 C6 147.96(16)
C16 Nd1 C7 C6 -20.89(19)
C21 Nd1 C7 C6 -152.27(9)
C19 Nd1 C7 C6 -96.34(10)
C2 Nd1 C7 C6 104.48(10)
C15 Nd1 C7 C6 141.2(4)
C18 Nd1 C7 C6 -67.59(11)
C4 Nd1 C7 C6 45.66(10)
C3 Nd1 C7 C6 75.07(10)
C17 Nd1 C7 C6 -43.70(13)
C6 C7 C8 C1 -0.6(4)
Nd1 C7 C8 C1 49.1(2)
C6 C7 C8 Nd1 -49.7(2)
C2 C1 C8 C7 1.5(4)
Si1 C1 C8 C7 178.44(18)
Nd1 C1 C8 C7 -48.6(2)
C2 C1 C8 Nd1 50.15(18)
Si1 C1 C8 Nd1 -132.96(11)
C22 Nd1 C8 C7 -156.83(10)
C16 Nd1 C8 C7 146.9(4)
C21 Nd1 C8 C7 -129.78(11)
C19 Nd1 C8 C7 -70.86(11)
C2 Nd1 C8 C7 126.82(12)
C15 Nd1 C8 C7 178.67(10)
C18 Nd1 C8 C7 -46.98(13)
C4 Nd1 C8 C7 72.81(11)
C3 Nd1 C8 C7 102.26(11)
C17 Nd1 C8 C7 -25.0(2)
C7 Nd1 C8 C1 -147.73(17)
C22 Nd1 C8 C1 55.44(12)
C16 Nd1 C8 C1 -0.8(5)
C21 Nd1 C8 C1 82.49(11)
C19 Nd1 C8 C1 141.40(10)
C2 Nd1 C8 C1 -20.91(10)
C15 Nd1 C8 C1 30.93(15)
C18 Nd1 C8 C1 165.29(10)
C4 Nd1 C8 C1 -74.92(11)
C3 Nd1 C8 C1 -45.48(10)
C17 Nd1 C8 C1 -172.70(14)
C25 Si3 C15 C22 -25.36(18)
C23 Si3 C15 C22 -145.90(15)
C24 Si3 C15 C22 94.12(16)
C25 Si3 C15 C16 155.75(16)
C23 Si3 C15 C16 35.21(17)
C24 Si3 C15 C16 -84.77(16)
C25 Si3 C15 Nd1 65.40(16)
C23 Si3 C15 Nd1 -55.15(15)
C24 Si3 C15 Nd1 -175.13(13)
C7 Nd1 C15 C22 51.7(5)
C8 Nd1 C15 C22 46.10(14)
C16 Nd1 C15 C22 -142.45(16)
C21 Nd1 C15 C22 -18.58(9)
C19 Nd1 C15 C22 -71.24(10)
C2 Nd1 C15 C22 87.76(10)
C18 Nd1 C15 C22 -100.32(10)
C4 Nd1 C15 C22 145.64(10)
C3 Nd1 C15 C22 117.45(10)
C17 Nd1 C15 C22 -123.77(12)
C7 Nd1 C15 C16 -165.8(4)
C22 Nd1 C15 C16 142.45(16)
C8 Nd1 C15 C16 -171.45(10)
C21 Nd1 C15 C16 123.87(12)
C19 Nd1 C15 C16 71.22(11)
C2 Nd1 C15 C16 -129.78(11)
C18 Nd1 C15 C16 42.13(11)
C4 Nd1 C15 C16 -71.91(11)
C3 Nd1 C15 C16 -100.10(11)
C17 Nd1 C15 C16 18.69(10)
C7 Nd1 C15 Si3 -57.8(5)
C22 Nd1 C15 Si3 -109.49(16)
C8 Nd1 C15 Si3 -63.40(15)
C16 Nd1 C15 Si3 108.05(16)
C21 Nd1 C15 Si3 -128.08(13)
C19 Nd1 C15 Si3 179.27(12)
C2 Nd1 C15 Si3 -21.73(12)
C18 Nd1 C15 Si3 150.18(12)
C4 Nd1 C15 Si3 36.14(12)
C3 Nd1 C15 Si3 7.95(12)
C17 Nd1 C15 Si3 126.74(14)
C22 C15 C16 C17 1.9(4)
Si3 C15 C16 C17 -179.48(19)
Nd1 C15 C16 C17 -49.4(2)
C22 C15 C16 Nd1 51.24(18)
Si3 C15 C16 Nd1 -130.10(10)
C7 Nd1 C16 C17 -37.0(2)
C22 Nd1 C16 C17 125.63(13)
C8 Nd1 C16 C17 -174.0(4)
C21 Nd1 C16 C17 100.96(12)
C19 Nd1 C16 C17 42.43(11)
C2 Nd1 C16 C17 -155.39(11)
C15 Nd1 C16 C17 147.15(17)
C18 Nd1 C16 C17 18.52(11)
C4 Nd1 C16 C17 -100.45(12)
C3 Nd1 C16 C17 -130.34(12)
C7 Nd1 C16 C15 175.84(12)
C22 Nd1 C16 C15 -21.52(10)
C8 Nd1 C16 C15 38.9(4)
C21 Nd1 C16 C15 -46.19(10)
C19 Nd1 C16 C15 -104.72(11)
C2 Nd1 C16 C15 57.46(12)
C18 Nd1 C16 C15 -128.63(12)
C4 Nd1 C16 C15 112.41(11)
C3 Nd1 C16 C15 82.51(11)
C17 Nd1 C16 C15 -147.15(17)
C15 C16 C17 C18 1.6(4)
Nd1 C16 C17 C18 -47.6(2)
C15 C16 C17 Nd1 49.2(2)
C7 Nd1 C17 C16 161.73(11)
C22 Nd1 C17 C16 -44.55(11)
C8 Nd1 C17 C16 177.68(14)
C21 Nd1 C17 C16 -74.30(12)
C19 Nd1 C17 C16 -128.24(13)
C2 Nd1 C17 C16 36.96(16)
C15 Nd1 C17 C16 -18.96(10)
C18 Nd1 C17 C16 -147.64(18)
C4 Nd1 C17 C16 82.43(12)
C3 Nd1 C17 C16 56.85(13)
C7 Nd1 C17 C18 -50.63(14)
C22 Nd1 C17 C18 103.09(12)
C8 Nd1 C17 C18 -34.7(2)
C16 Nd1 C17 C18 147.64(18)
C21 Nd1 C17 C18 73.34(12)
C19 Nd1 C17 C18 19.40(11)
C2 Nd1 C17 C18 -175.40(11)
C15 Nd1 C17 C18 128.68(13)
C4 Nd1 C17 C18 -129.94(12)
C3 Nd1 C17 C18 -155.51(11)
C16 C17 C18 C19 -2.3(4)
Nd1 C17 C18 C19 -49.8(2)
C16 C17 C18 Nd1 47.5(2)
C7 Nd1 C18 C19 -72.85(12)
C22 Nd1 C18 C19 73.80(12)
C8 Nd1 C18 C19 -50.09(14)
C16 Nd1 C18 C19 127.58(13)
C21 Nd1 C18 C19 44.27(11)
C2 Nd1 C18 C19 164.3(3)
C15 Nd1 C18 C19 103.79(12)
C4 Nd1 C18 C19 -156.37(11)
C3 Nd1 C18 C19 -176.98(11)
C17 Nd1 C18 C19 146.08(18)
C7 Nd1 C18 C17 141.07(11)
C22 Nd1 C18 C17 -72.28(12)
C8 Nd1 C18 C17 163.83(11)
C16 Nd1 C18 C17 -18.50(11)
C21 Nd1 C18 C17 -101.81(12)
C19 Nd1 C18 C17 -146.08(18)
C2 Nd1 C18 C17 18.2(4)
C15 Nd1 C18 C17 -42.29(11)
C4 Nd1 C18 C17 57.55(13)
C3 Nd1 C18 C17 36.94(16)
C17 C18 C19 C20 -0.6(4)
Nd1 C18 C19 C20 -50.6(2)
C17 C18 C19 Nd1 50.0(2)
C7 Nd1 C19 C18 113.43(12)
C22 Nd1 C19 C18 -101.73(12)
C8 Nd1 C19 C18 142.12(11)
C16 Nd1 C19 C18 -43.02(11)
C21 Nd1 C19 C18 -125.85(13)
C2 Nd1 C19 C18 -173.13(14)
C15 Nd1 C19 C18 -72.36(12)
C4 Nd1 C19 C18 35.98(16)
C3 Nd1 C19 C18 12.5(4)
C17 Nd1 C19 C18 -19.38(11)
C7 Nd1 C19 C20 -100.00(11)
C22 Nd1 C19 C20 44.84(11)
C8 Nd1 C19 C20 -71.31(12)
C16 Nd1 C19 C20 103.55(12)
C21 Nd1 C19 C20 20.72(10)
C2 Nd1 C19 C20 -26.6(2)
C15 Nd1 C19 C20 74.21(11)
C18 Nd1 C19 C20 146.57(18)
C4 Nd1 C19 C20 -177.45(11)
C3 Nd1 C19 C20 159.1(4)
C17 Nd1 C19 C20 127.19(13)
C18 C19 C20 C21 1.0(4)
Nd1 C19 C20 C21 -49.29(19)
C18 C19 C20 Si4 -178.69(19)
Nd1 C19 C20 Si4 131.05(11)
C18 C19 C20 Nd1 50.3(2)
C26 Si4 C20 C21 -126.62(19)
C27 Si4 C20 C21 113.85(18)
C28 Si4 C20 C21 -7.06(19)
C26 Si4 C20 C19 53.1(2)
C27 Si4 C20 C19 -66.43(18)
C28 Si4 C20 C19 172.65(16)
C26 Si4 C20 Nd1 141.27(17)
C27 Si4 C20 Nd1 21.74(18)
C28 Si4 C20 Nd1 -99.18(16)
C7 Nd1 C20 C21 -131.37(11)
C22 Nd1 C20 C21 18.20(10)
C8 Nd1 C20 C21 -100.92(11)
C16 Nd1 C20 C21 71.54(11)
C19 Nd1 C20 C21 143.77(17)
C2 Nd1 C20 C21 -48.44(13)
C15 Nd1 C20 C21 41.66(10)
C18 Nd1 C20 C21 124.69(12)
C4 Nd1 C20 C21 155.3(4)
C3 Nd1 C20 C21 -28.0(2)
C17 Nd1 C20 C21 100.55(11)
C7 Nd1 C20 C19 84.86(12)
C22 Nd1 C20 C19 -125.56(13)
C8 Nd1 C20 C19 115.32(11)
C16 Nd1 C20 C19 -72.23(11)
C21 Nd1 C20 C19 -143.77(17)
C2 Nd1 C20 C19 167.79(10)
C15 Nd1 C20 C19 -102.11(11)
C18 Nd1 C20 C19 -19.08(11)
C4 Nd1 C20 C19 11.6(5)
C3 Nd1 C20 C19 -171.78(14)
C17 Nd1 C20 C19 -43.22(11)
C7 Nd1 C20 Si4 -20.36(13)
C22 Nd1 C20 Si4 129.22(14)
C8 Nd1 C20 Si4 10.10(13)
C16 Nd1 C20 Si4 -177.45(12)
C21 Nd1 C20 Si4 111.01(17)
C19 Nd1 C20 Si4 -105.22(17)
C2 Nd1 C20 Si4 62.58(14)
C15 Nd1 C20 Si4 152.67(13)
C18 Nd1 C20 Si4 -124.30(14)
C4 Nd1 C20 Si4 -93.7(4)
C3 Nd1 C20 Si4 83.00(19)
C17 Nd1 C20 Si4 -148.43(13)
C19 C20 C21 C22 1.7(4)
Si4 C20 C21 C22 -178.69(18)
Nd1 C20 C21 C22 -47.6(2)
C19 C20 C21 Nd1 49.31(19)
Si4 C20 C21 Nd1 -131.04(11)
C7 Nd1 C21 C22 -153.92(10)
C8 Nd1 C21 C22 -127.48(10)
C16 Nd1 C21 C22 44.16(10)
C19 Nd1 C21 C22 127.60(12)
C2 Nd1 C21 C22 -68.60(11)
C15 Nd1 C21 C22 18.67(9)
C18 Nd1 C21 C22 103.03(11)
C4 Nd1 C21 C22 -23.4(2)
C3 Nd1 C21 C22 -44.94(13)
C17 Nd1 C21 C22 73.62(11)
C7 Nd1 C21 C20 57.76(12)
C22 Nd1 C21 C20 -148.33(16)
C8 Nd1 C21 C20 84.19(11)
C16 Nd1 C21 C20 -104.17(11)
C19 Nd1 C21 C20 -20.73(10)
C2 Nd1 C21 C20 143.07(10)
C15 Nd1 C21 C20 -129.66(12)
C18 Nd1 C21 C20 -45.30(11)
C4 Nd1 C21 C20 -171.70(13)
C3 Nd1 C21 C20 166.73(10)
C17 Nd1 C21 C20 -74.70(11)
C20 C21 C22 C15 -1.3(4)
Nd1 C21 C22 C15 -49.6(2)
C20 C21 C22 Nd1 48.3(2)
C16 C15 C22 C21 -1.9(4)
Si3 C15 C22 C21 179.43(18)
Nd1 C15 C22 C21 49.6(2)
C16 C15 C22 Nd1 -51.48(19)
Si3 C15 C22 Nd1 129.87(10)
C7 Nd1 C22 C21 41.83(14)
C8 Nd1 C22 C21 62.06(11)
C16 Nd1 C22 C21 -126.06(12)
C19 Nd1 C22 C21 -42.86(10)
C2 Nd1 C22 C21 116.99(10)
C15 Nd1 C22 C21 -147.56(16)
C18 Nd1 C22 C21 -72.27(11)
C4 Nd1 C22 C21 168.60(10)
C3 Nd1 C22 C21 145.38(10)
C17 Nd1 C22 C21 -101.48(11)
C7 Nd1 C22 C15 -170.61(9)
C8 Nd1 C22 C15 -150.38(9)
C16 Nd1 C22 C15 21.50(9)
C21 Nd1 C22 C15 147.56(16)
C19 Nd1 C22 C15 104.70(10)
C2 Nd1 C22 C15 -95.45(10)
C18 Nd1 C22 C15 75.29(10)
C4 Nd1 C22 C15 -43.84(12)
C3 Nd1 C22 C15 -67.06(10)
C17 Nd1 C22 C15 46.08(10)
